data_2023490
loop_
_publ_author_name
'Tsymbal, Liudmyla V.'
'Andriichuk, Irina L.'
'Stoica, Alexandru-Constantin'
'Lampeka, Yaroslaw D.'

_publ_section_title
;
 Synthesis and structural characterization of the dichloride complex
 formed by carboxy-functionalized Cu(diazacyclam)2+ cation and its
 heterometallic coordination polymer with CdCl2
;
_journal_coeditor_code HB8137
_journal_issue 6
_journal_name_full 'Acta Crystallographica Section E Crystallographic Communications'
_journal_paper_doi 10.1107/S2056989025003792
_journal_volume 81
_journal_year 2025
_chemical_formula_iupac '[Cu Cd (C16 H32 N6 O4) Cl2 (H2 O)], 1.25H2 O'
_chemical_formula_moiety 'C16 H34 Cd Cl2 Cu N6 O5, 1.25(H2 O)'
_chemical_formula_sum 'C16 H36.5 Cd Cl2 Cu N6 O6.25'
_chemical_formula_weight 659.85
_chemical_name_systematic
'Poly[[aqua[\m~3~-3,10-bis(3-carboxypropyl)-1,3,5,8,10,12-hexaazacyclotetradecane-\k^4^<i>N</i>^1^,<i>N</i>^5^,<i>N</i>^8^,<i>N</i>^12^:\k^2^<i>O</i>,<i>O</i>':\k^2^<i>O</i>'',<i>O</i>''']-\m-chloridocopper(II)cadmium(II]] 1.25-hydrate]'
_space_group_crystal_system triclinic
_space_group_IT_number 2
_space_group_name_Hall '-P 1'
_space_group_name_H-M_alt 'P -1'
_atom_sites_solution_hydrogens mixed
_atom_sites_solution_primary dual
_audit_creation_method
;
Olex2 1.3
(compiled 2020.11.12 svn.r5f609507 for OlexSys, GUI svn.r6408)
;
_cell_angle_alpha 80.305(3)
_cell_angle_beta 80.117(3)
_cell_angle_gamma 64.149(3)
_cell_formula_units_Z 2
_cell_length_a 10.1565(4)
_cell_length_b 10.4249(5)
_cell_length_c 14.6531(7)
_cell_measurement_reflns_used 2340
_cell_measurement_temperature 273.15
_cell_measurement_theta_max 25.05
_cell_measurement_theta_min 2.53
_cell_volume 1367.82(11)
_computing_cell_refinement
;
CrysAlisPro (Rigaku OD, 2022)
;
_computing_data_collection
;
CrysAlisPro (Rigaku OD, 2022)
;
_computing_data_reduction
;
CrysAlisPro (Rigaku OD, 2022)
;
_computing_molecular_graphics
;
Mercury (Macrae <i>et al.</i>,  2020)
;
_computing_publication_material
;
publCIF (Westrip, 2010)
;
_computing_structure_refinement
;
<i>SHELXL2018/3</i> (Sheldrick, 2015b)
;
_computing_structure_solution
;
<i>SHELXT2018/2</i> (Sheldrick, 2015a)
;
_diffrn_ambient_temperature 273.15
_diffrn_measured_fraction_theta_full 0.987
_diffrn_measured_fraction_theta_max 0.987
_diffrn_measurement_device_type 'Bruker APEXII CCD'
_diffrn_measurement_method '\f and \w scans'
_diffrn_radiation_type MoK\a
_diffrn_radiation_wavelength 0.71073
_diffrn_reflns_av_R_equivalents 0.0403
_diffrn_reflns_av_unetI/netI 0.0450
_diffrn_reflns_limit_h_max 12
_diffrn_reflns_limit_h_min -11
_diffrn_reflns_limit_k_max 12
_diffrn_reflns_limit_k_min -12
_diffrn_reflns_limit_l_max 17
_diffrn_reflns_limit_l_min -15
_diffrn_reflns_number 12964
_diffrn_reflns_theta_full 25.027
_diffrn_reflns_theta_max 25.027
_diffrn_reflns_theta_min 2.517
_exptl_absorpt_coefficient_mu 1.790
_exptl_absorpt_correction_T_max 0.910
_exptl_absorpt_correction_T_min 0.895
_exptl_absorpt_correction_type multi-scan
_exptl_absorpt_process_details
;
(CrysAlis PRO; Rigaku OD, 2022)
;
_exptl_crystal_colour 'clear light violet'
_exptl_crystal_density_diffrn 1.602
_exptl_crystal_description prism
_exptl_crystal_F_000 671
_exptl_crystal_size_max 0.15
_exptl_crystal_size_mid 0.05
_exptl_crystal_size_min 0.05
_refine_diff_density_max 1.311
_refine_diff_density_min -0.687
_refine_ls_extinction_method none
_refine_ls_goodness_of_fit_ref 1.037
_refine_ls_hydrogen_treatment constr
_refine_ls_matrix_type full
_refine_ls_number_parameters 297
_refine_ls_number_reflns 4762
_refine_ls_number_restraints 3
_refine_ls_restrained_S_all 1.037
_refine_ls_R_factor_all 0.0783
_refine_ls_R_factor_gt 0.0496
_refine_ls_shift/su_max 0.001
_refine_ls_shift/su_mean 0.000
_refine_ls_structure_factor_coef Fsqd
_refine_ls_weighting_details 'w=1/[\s^2^(Fo^2^)+(0.0757P)^2^+2.6254P] where P=(Fo^2^+2Fc^2^)/3'
_refine_ls_weighting_scheme calc
_refine_ls_wR_factor_gt 0.1298
_refine_ls_wR_factor_ref 0.1487
_reflns_number_gt 3446
_reflns_number_total 4762
_reflns_threshold_expression 'I > 2\s(I)'
_cod_data_source_file hb8137.cif
_cod_data_source_block II
_cod_original_formula_sum 'C16 H36.50 Cd Cl2 Cu N6 O6.25'
_cod_database_code 2023490
_shelx_space_group_comment
;
The symmetry employed for this shelxl refinement is uniquely defined
by the following loop, which should always be used as a source of
symmetry information in preference to the above space-group names.
They are only intended as comments.
;
_shelx_estimated_absorpt_t_min 0.775
_shelx_estimated_absorpt_t_max 0.916

loop_
_space_group_symop_operation_xyz
'x, y, z'
'-x, -y, -z'

loop_
_atom_site_type_symbol
_atom_site_label
_atom_site_fract_x
_atom_site_fract_y
_atom_site_fract_z
_atom_site_U_iso_or_equiv
_atom_site_adp_type
_atom_site_calc_flag
_atom_site_occupancy
_atom_site_disorder_assembly
_atom_site_disorder_group
Cd Cd1 0.59670(6) 0.26853(5) 0.76221(3) 0.04306(19) Uani d 1 A 1
Cu Cu1 0.33040(8) 0.22435(8) 0.19607(5) 0.0368(2) Uani d 1 . .
Cl Cl1 0.51803(19) 0.08287(18) 0.85462(13) 0.0485(4) Uani d 1 . .
Cl Cl2 0.3795(2) 0.5038(2) 0.78750(15) 0.0630(5) Uani d 1 . .
O O3 -0.2427(5) 0.2757(5) -0.1510(4) 0.0526(13) Uani d 1 . .
N N4 0.1402(5) 0.2125(6) 0.1942(4) 0.0387(13) Uani d 1 . .
H H4 0.163812 0.116420 0.178712 0.046 Uiso calc 1 . .
O O1 0.6079(6) 0.2308(6) 0.6120(3) 0.0617(14) Uani d 1 . .
N N1 0.5280(6) 0.2264(6) 0.1986(4) 0.0391(13) Uani d 1 . .
H H1 0.509753 0.317288 0.220179 0.047 Uiso calc 1 . .
O O4 -0.1352(6) 0.0727(6) -0.2134(4) 0.0642(15) Uani d 1 . .
N N6 0.3616(5) 0.2651(5) 0.0573(4) 0.0365(12) Uani d 1 . .
H H6 0.402797 0.173055 0.031144 0.044 Uiso calc 1 . .
N N3 0.3019(6) 0.1802(6) 0.3358(4) 0.0389(12) Uani d 1 . .
H H3 0.268598 0.269992 0.363502 0.047 Uiso calc 1 . .
O O1W 0.2008(7) 0.4777(6) 0.2217(4) 0.0706(16) Uani d 1 . .
H H1WA 0.209328 0.487228 0.276563 0.106 Uiso d 1 . .
H H1WB 0.244848 0.523768 0.186423 0.106 Uiso d 1 . .
N N2 0.5593(6) 0.1102(6) 0.3580(4) 0.0433(14) Uani d 1 . .
N N5 0.1150(6) 0.3123(6) 0.0317(4) 0.0455(14) Uani d 1 . .
O O2 0.7049(7) 0.3750(7) 0.6212(4) 0.0745(17) Uani d 1 . .
C C16 -0.1341(8) 0.1573(8) -0.1647(5) 0.0432(16) Uani d 1 . .
C C12 0.6701(8) 0.3075(8) 0.5748(5) 0.0492(18) Uani d 1 . .
C C8 0.5961(7) 0.2262(8) 0.1016(5) 0.0489(18) Uani d 1 . .
H H8A 0.642826 0.129227 0.084057 0.059 Uiso calc 1 . .
H H8B 0.670876 0.262438 0.095161 0.059 Uiso calc 1 . .
C C9 0.5517(7) 0.2254(8) 0.4074(5) 0.0446(16) Uani d 1 . .
H H9A 0.496317 0.223751 0.468128 0.053 Uiso calc 1 . .
H H9B 0.499763 0.317219 0.372695 0.053 Uiso calc 1 . .
C C6 0.2278(7) 0.3611(7) 0.0110(5) 0.0445(16) Uani d 1 . .
H H6A 0.190725 0.456242 0.030616 0.053 Uiso calc 1 . .
H H6B 0.254370 0.368360 -0.055885 0.053 Uiso calc 1 . .
C C2 0.4356(8) 0.0744(8) 0.3782(5) 0.0491(18) Uani d 1 . .
H H2A 0.411541 0.064332 0.445198 0.059 Uiso calc 1 . .
H H2B 0.463691 -0.017891 0.356448 0.059 Uiso calc 1 . .
C C1 0.6218(7) 0.1091(8) 0.2624(5) 0.0473(18) Uani d 1 . .
H H1A 0.641518 0.018262 0.241569 0.057 Uiso calc 1 . .
H H1B 0.715277 0.115140 0.258505 0.057 Uiso calc 1 . .
C C7 0.4782(8) 0.3202(8) 0.0389(5) 0.0483(17) Uani d 1 . .
H H7A 0.437003 0.419018 0.052579 0.058 Uiso calc 1 . .
H H7B 0.519349 0.315835 -0.025881 0.058 Uiso calc 1 . .
C C5 0.0440(7) 0.3178(8) 0.1249(5) 0.0469(17) Uani d 1 . .
H H5A -0.042463 0.299751 0.126945 0.056 Uiso calc 1 . .
H H5B 0.011290 0.413532 0.142412 0.056 Uiso calc 1 . .
C C4 0.0662(7) 0.2235(9) 0.2911(5) 0.0499(18) Uani d 1 . .
H H4A -0.009896 0.188734 0.299020 0.060 Uiso calc 1 . .
H H4B 0.020861 0.322564 0.304598 0.060 Uiso calc 1 . .
C C13 0.1324(8) 0.1938(8) -0.0182(5) 0.0501(18) Uani d 1 . .
H H13A 0.156987 0.106670 0.024350 0.060 Uiso calc 1 . .
H H13B 0.212635 0.178056 -0.067872 0.060 Uiso calc 1 . .
C C3 0.1813(8) 0.1339(8) 0.3557(5) 0.0499(18) Uani d 1 . .
H H3A 0.138471 0.145448 0.419911 0.060 Uiso calc 1 . .
H H3B 0.218770 0.033436 0.346619 0.060 Uiso calc 1 . .
C C14 -0.0074(8) 0.2270(8) -0.0587(6) 0.056(2) Uani d 1 . .
H H14A -0.083924 0.232508 -0.007732 0.067 Uiso calc 1 . .
H H14B -0.037838 0.320795 -0.094049 0.067 Uiso calc 1 . .
C C15 0.0027(8) 0.1229(8) -0.1198(6) 0.0536(19) Uani d 1 . .
H H15A 0.028909 0.030147 -0.083454 0.064 Uiso calc 1 . .
H H15B 0.082553 0.114088 -0.168889 0.064 Uiso calc 1 . .
C C10 0.7015(8) 0.2104(10) 0.4194(5) 0.059(2) Uani d 1 . .
H H10A 0.756318 0.210913 0.358318 0.070 Uiso calc 1 . .
H H10B 0.752778 0.117877 0.453587 0.070 Uiso calc 1 . .
C C11 0.7026(10) 0.3245(11) 0.4692(5) 0.068(2) Uani d 1 . .
H H11A 0.630509 0.416470 0.445325 0.081 Uiso calc 1 . .
H H11B 0.798489 0.326495 0.453979 0.081 Uiso calc 1 . .
O O5W -0.129(3) 0.756(3) 0.3727(17) 0.075(7) Uiso d 0.25 B 3
H H5WA -0.133178 0.717443 0.327227 0.113 Uiso d 0.25 B 3
H H5WB -0.043408 0.754503 0.363557 0.113 Uiso d 0.25 B 3
O O4W -0.215(3) 0.686(3) 0.3405(19) 0.085(7) Uiso d 0.25 C 2
H H4WA -0.178747 0.593968 0.349859 0.127 Uiso d 0.25 C 2
H H4WB -0.210637 0.725748 0.386049 0.127 Uiso d 0.25 C 2
O O2W 0.1567(12) 0.4480(13) 0.4332(8) 0.074(3) Uiso d 0.5 . .
H H2WA 0.212914 0.489423 0.431887 0.111 Uiso d 0.5 . .
H H2WB 0.144304 0.419643 0.491597 0.111 Uiso d 0.5 . .
O O3W -0.142(3) 0.610(3) 0.2733(19) 0.088(8) Uiso d 0.25 D 1
H H3WA -0.167073 0.670086 0.312565 0.132 Uiso d 0.25 D 1
H H3WB -0.167283 0.544546 0.302075 0.132 Uiso d 0.25 D 1

loop_
_atom_site_aniso_label
_atom_site_aniso_U_11
_atom_site_aniso_U_22
_atom_site_aniso_U_33
_atom_site_aniso_U_12
_atom_site_aniso_U_13
_atom_site_aniso_U_23
Cd1 0.0545(3) 0.0486(3) 0.0367(3) -0.0289(3) -0.0119(2) -0.0047(2)
Cu1 0.0379(4) 0.0442(5) 0.0340(5) -0.0223(4) -0.0087(3) 0.0006(4)
Cl1 0.0588(10) 0.0398(9) 0.0498(11) -0.0251(8) -0.0014(8) -0.0045(8)
Cl2 0.0705(13) 0.0480(11) 0.0641(13) -0.0222(10) -0.0027(10) -0.0014(10)
O3 0.053(3) 0.054(3) 0.060(3) -0.027(3) -0.022(2) -0.003(3)
N4 0.034(3) 0.040(3) 0.045(3) -0.016(2) -0.003(2) -0.011(3)
O1 0.093(4) 0.072(4) 0.040(3) -0.054(3) -0.009(3) -0.004(3)
N1 0.042(3) 0.049(3) 0.038(3) -0.029(3) -0.004(2) -0.006(3)
O4 0.076(4) 0.062(3) 0.075(4) -0.040(3) -0.017(3) -0.017(3)
N6 0.044(3) 0.033(3) 0.038(3) -0.019(2) -0.011(2) -0.003(2)
N3 0.046(3) 0.046(3) 0.032(3) -0.025(3) -0.008(2) -0.002(2)
O1W 0.100(4) 0.047(3) 0.067(4) -0.032(3) -0.015(3) -0.004(3)
N2 0.046(3) 0.052(3) 0.038(3) -0.024(3) -0.014(3) -0.003(3)
N5 0.047(3) 0.044(3) 0.047(4) -0.015(3) -0.015(3) -0.008(3)
O2 0.098(4) 0.096(5) 0.056(4) -0.061(4) -0.003(3) -0.025(3)
C16 0.050(4) 0.042(4) 0.042(4) -0.023(4) -0.011(3) -0.001(3)
C12 0.057(4) 0.050(4) 0.047(4) -0.025(4) -0.010(4) -0.012(4)
C8 0.044(4) 0.064(5) 0.049(4) -0.031(4) -0.001(3) -0.013(4)
C9 0.052(4) 0.052(4) 0.038(4) -0.026(3) -0.008(3) -0.008(3)
C6 0.053(4) 0.038(4) 0.045(4) -0.019(3) -0.016(3) -0.001(3)
C2 0.063(5) 0.051(4) 0.047(4) -0.034(4) -0.023(4) 0.003(3)
C1 0.043(4) 0.054(4) 0.049(4) -0.018(3) -0.016(3) -0.013(4)
C7 0.062(4) 0.059(5) 0.040(4) -0.040(4) 0.003(3) -0.010(3)
C5 0.043(4) 0.050(4) 0.049(4) -0.015(3) -0.012(3) -0.012(3)
C4 0.044(4) 0.065(5) 0.045(4) -0.026(4) 0.002(3) -0.016(4)
C13 0.045(4) 0.050(4) 0.050(4) -0.011(3) -0.017(3) -0.007(4)
C3 0.058(4) 0.065(5) 0.038(4) -0.039(4) 0.003(3) -0.005(4)
C14 0.050(4) 0.054(5) 0.070(5) -0.018(4) -0.022(4) -0.017(4)
C15 0.053(4) 0.051(4) 0.060(5) -0.021(4) -0.015(4) -0.009(4)
C10 0.063(5) 0.089(6) 0.043(4) -0.048(5) -0.001(4) -0.021(4)
C11 0.093(6) 0.106(7) 0.038(4) -0.073(6) -0.002(4) -0.014(4)

loop_
_atom_type_symbol
_atom_type_description
_atom_type_scat_dispersion_real
_atom_type_scat_dispersion_imag
_atom_type_scat_source
C C 0.0033 0.0016 'International Tables Vol C Tables 4.2.6.8 and 6.1.1.4'
H H 0.0000 0.0000 'International Tables Vol C Tables 4.2.6.8 and 6.1.1.4'
Cd Cd -0.8075 1.2024 'International Tables Vol C Tables 4.2.6.8 and 6.1.1.4'
Cl Cl 0.1484 0.1585 'International Tables Vol C Tables 4.2.6.8 and 6.1.1.4'
Cu Cu 0.3201 1.2651 'International Tables Vol C Tables 4.2.6.8 and 6.1.1.4'
N N 0.0061 0.0033 'International Tables Vol C Tables 4.2.6.8 and 6.1.1.4'
O O 0.0106 0.0060 'International Tables Vol C Tables 4.2.6.8 and 6.1.1.4'

loop_
_geom_angle_atom_site_label_1
_geom_angle_atom_site_label_2
_geom_angle_atom_site_label_3
_geom_angle_site_symmetry_1
_geom_angle_site_symmetry_3
_geom_angle
_geom_angle_publ_flag
Cl1 Cd1 Cl2 . . 104.67(7) y
Cl1 Cd1 O4 . 1_656 84.16(13) ?
Cl2 Cd1 O4 . 1_656 153.76(12) ?
O3 Cd1 Cl1 1_656 . 103.44(14) ?
O3 Cd1 Cl2 1_656 . 101.32(14) ?
O3 Cd1 O1 1_656 . 134.6(2) ?
O3 Cd1 O4 1_656 1_656 52.44(17) y
O3 Cd1 O2 1_656 . 90.52(19) ?
O1 Cd1 Cl1 . . 103.28(14) ?
O1 Cd1 Cl2 . . 106.49(16) ?
O1 Cd1 O4 . 1_656 95.06(19) ?
O1 Cd1 O2 . . 53.54(19) y
O2 Cd1 Cl1 . . 154.86(14) ?
O2 Cd1 Cl2 . . 92.68(16) ?
O2 Cd1 O4 . 1_656 88.2(2) ?
N4 Cu1 N1 . . 177.4(2) ?
N4 Cu1 N6 . . 93.9(2) y
N4 Cu1 N3 . . 86.5(2) y
N4 Cu1 O1W . . 91.0(2) ?
N1 Cu1 O1W . . 91.6(2) ?
N6 Cu1 N1 . . 86.6(2) y
N6 Cu1 N3 . . 179.1(2) ?
N6 Cu1 O1W . . 93.9(2) ?
N3 Cu1 N1 . . 93.0(2) y
N3 Cu1 O1W . . 86.9(2) ?
C16 O3 Cd1 . 1_454 100.6(4) ?
Cu1 N4 H4 . . 107.3 ?
C5 N4 Cu1 . . 115.2(4) ?
C5 N4 H4 . . 107.3 ?
C4 N4 Cu1 . . 106.6(4) ?
C4 N4 H4 . . 107.3 ?
C4 N4 C5 . . 112.7(5) ?
C12 O1 Cd1 . . 97.8(4) ?
Cu1 N1 H1 . . 107.7 ?
C8 N1 Cu1 . . 106.7(4) ?
C8 N1 H1 . . 107.7 ?
C8 N1 C1 . . 113.5(5) ?
C1 N1 Cu1 . . 113.3(4) ?
C1 N1 H1 . . 107.7 ?
C16 O4 Cd1 . 1_454 84.1(4) ?
Cu1 N6 H6 . . 107.3 ?
C6 N6 Cu1 . . 116.0(4) ?
C6 N6 H6 . . 107.3 ?
C6 N6 C7 . . 112.8(5) ?
C7 N6 Cu1 . . 105.9(4) ?
C7 N6 H6 . . 107.3 ?
Cu1 N3 H3 . . 107.7 ?
C2 N3 Cu1 . . 115.1(4) ?
C2 N3 H3 . . 107.7 ?
C3 N3 Cu1 . . 106.6(4) ?
C3 N3 H3 . . 107.7 ?
C3 N3 C2 . . 111.9(5) ?
Cu1 O1W H1WA . . 109.1 ?
Cu1 O1W H1WB . . 108.8 ?
H1WA O1W H1WB . . 104.5 ?
C2 N2 C9 . . 116.2(6) ?
C2 N2 C1 . . 115.4(5) ?
C1 N2 C9 . . 116.2(6) ?
C6 N5 C5 . . 117.2(5) ?
C6 N5 C13 . . 116.7(6) ?
C5 N5 C13 . . 117.3(6) ?
C12 O2 Cd1 . . 87.1(5) ?
O3 C16 C15 . . 117.2(6) ?
O4 C16 O3 . . 122.9(6) ?
O4 C16 C15 . . 119.9(7) ?
O1 C12 O2 . . 121.5(7) ?
O1 C12 C11 . . 119.9(6) ?
O2 C12 C11 . . 118.5(7) ?
N1 C8 H8A . . 109.9 ?
N1 C8 H8B . . 109.9 ?
N1 C8 C7 . . 108.9(6) ?
H8A C8 H8B . . 108.3 ?
C7 C8 H8A . . 109.9 ?
C7 C8 H8B . . 109.9 ?
N2 C9 H9A . . 109.2 ?
N2 C9 H9B . . 109.2 ?
N2 C9 C10 . . 112.0(6) ?
H9A C9 H9B . . 107.9 ?
C10 C9 H9A . . 109.2 ?
C10 C9 H9B . . 109.2 ?
N6 C6 H6A . . 109.0 ?
N6 C6 H6B . . 109.0 ?
N5 C6 N6 . . 112.8(5) ?
N5 C6 H6A . . 109.0 ?
N5 C6 H6B . . 109.0 ?
H6A C6 H6B . . 107.8 ?
N3 C2 H2A . . 108.6 ?
N3 C2 H2B . . 108.6 ?
N2 C2 N3 . . 114.7(6) ?
N2 C2 H2A . . 108.6 ?
N2 C2 H2B . . 108.6 ?
H2A C2 H2B . . 107.6 ?
N1 C1 H1A . . 108.7 ?
N1 C1 H1B . . 108.7 ?
N2 C1 N1 . . 114.4(5) ?
N2 C1 H1A . . 108.7 ?
N2 C1 H1B . . 108.7 ?
H1A C1 H1B . . 107.6 ?
N6 C7 C8 . . 107.2(6) ?
N6 C7 H7A . . 110.3 ?
N6 C7 H7B . . 110.3 ?
C8 C7 H7A . . 110.3 ?
C8 C7 H7B . . 110.3 ?
H7A C7 H7B . . 108.5 ?
N4 C5 H5A . . 108.9 ?
N4 C5 H5B . . 108.9 ?
N5 C5 N4 . . 113.5(5) ?
N5 C5 H5A . . 108.9 ?
N5 C5 H5B . . 108.9 ?
H5A C5 H5B . . 107.7 ?
N4 C4 H4A . . 110.2 ?
N4 C4 H4B . . 110.2 ?
N4 C4 C3 . . 107.7(5) ?
H4A C4 H4B . . 108.5 ?
C3 C4 H4A . . 110.2 ?
C3 C4 H4B . . 110.2 ?
N5 C13 H13A . . 109.5 ?
N5 C13 H13B . . 109.5 ?
N5 C13 C14 . . 110.8(6) ?
H13A C13 H13B . . 108.1 ?
C14 C13 H13A . . 109.5 ?
C14 C13 H13B . . 109.5 ?
N3 C3 C4 . . 108.8(6) ?
N3 C3 H3A . . 109.9 ?
N3 C3 H3B . . 109.9 ?
C4 C3 H3A . . 109.9 ?
C4 C3 H3B . . 109.9 ?
H3A C3 H3B . . 108.3 ?
C13 C14 H14A . . 108.4 ?
C13 C14 H14B . . 108.4 ?
H14A C14 H14B . . 107.5 ?
C15 C14 C13 . . 115.5(6) ?
C15 C14 H14A . . 108.4 ?
C15 C14 H14B . . 108.4 ?
C16 C15 H15A . . 108.2 ?
C16 C15 H15B . . 108.2 ?
C14 C15 C16 . . 116.5(6) ?
C14 C15 H15A . . 108.2 ?
C14 C15 H15B . . 108.2 ?
H15A C15 H15B . . 107.3 ?
C9 C10 H10A . . 108.5 ?
C9 C10 H10B . . 108.5 ?
C9 C10 C11 . . 115.1(7) ?
H10A C10 H10B . . 107.5 ?
C11 C10 H10A . . 108.5 ?
C11 C10 H10B . . 108.5 ?
C12 C11 H11A . . 108.3 ?
C12 C11 H11B . . 108.3 ?
C10 C11 C12 . . 115.8(7) ?
C10 C11 H11A . . 108.3 ?
C10 C11 H11B . . 108.3 ?
H11A C11 H11B . . 107.4 ?
H5WA O5W H5WB . . 104.5 ?
H4WA O4W H4WB . . 113.5 ?
H2WA O2W H2WB . . 103.1 ?
H3WA O3W H3WB . . 104.5 ?

loop_
_geom_bond_atom_site_label_1
_geom_bond_atom_site_label_2
_geom_bond_site_symmetry_2
_geom_bond_distance
_geom_bond_publ_flag
Cd1 Cl1 . 2.5125(18) y
Cd1 Cl2 . 2.515(2) y
Cd1 O3 1_656 2.266(4) y
Cd1 O1 . 2.275(5) y
Cd1 O4 1_656 2.637(6) y
Cd1 O2 . 2.494(6) y
Cu1 N4 . 1.993(5) y
Cu1 N1 . 2.023(5) y
Cu1 N6 . 2.006(5) y
Cu1 N3 . 2.020(5) y
Cu1 O1W . 2.446(5) y
Cu1 Cl1 2_656 3.048(2) y
O3 C16 . 1.265(8) ?
N4 H4 . 0.9800 ?
N4 C5 . 1.491(8) ?
N4 C4 . 1.486(8) ?
O1 C12 . 1.229(9) ?
N1 H1 . 0.9800 ?
N1 C8 . 1.470(8) ?
N1 C1 . 1.478(8) ?
O4 C16 . 1.230(8) ?
N6 H6 . 0.9800 ?
N6 C6 . 1.487(8) ?
N6 C7 . 1.495(8) ?
N3 H3 . 0.9800 ?
N3 C2 . 1.483(8) ?
N3 C3 . 1.471(8) ?
O1W H1WA . 0.8500 ?
O1W H1WB . 0.8500 ?
N2 C9 . 1.471(8) ?
N2 C2 . 1.432(8) ?
N2 C1 . 1.435(9) ?
N5 C6 . 1.416(9) ?
N5 C5 . 1.428(9) ?
N5 C13 . 1.470(9) ?
O2 C12 . 1.242(8) ?
C16 C15 . 1.513(9) ?
C12 C11 . 1.522(10) ?
C8 H8A . 0.9700 ?
C8 H8B . 0.9700 ?
C8 C7 . 1.513(10) ?
C9 H9A . 0.9700 ?
C9 H9B . 0.9700 ?
C9 C10 . 1.498(9) ?
C6 H6A . 0.9700 ?
C6 H6B . 0.9700 ?
C2 H2A . 0.9700 ?
C2 H2B . 0.9700 ?
C1 H1A . 0.9700 ?
C1 H1B . 0.9700 ?
C7 H7A . 0.9700 ?
C7 H7B . 0.9700 ?
C5 H5A . 0.9700 ?
C5 H5B . 0.9700 ?
C4 H4A . 0.9700 ?
C4 H4B . 0.9700 ?
C4 C3 . 1.505(10) ?
C13 H13A . 0.9700 ?
C13 H13B . 0.9700 ?
C13 C14 . 1.510(9) ?
C3 H3A . 0.9700 ?
C3 H3B . 0.9700 ?
C14 H14A . 0.9700 ?
C14 H14B . 0.9700 ?
C14 C15 . 1.479(10) ?
C15 H15A . 0.9700 ?
C15 H15B . 0.9700 ?
C10 H10A . 0.9700 ?
C10 H10B . 0.9700 ?
C10 C11 . 1.501(10) ?
C11 H11A . 0.9700 ?
C11 H11B . 0.9700 ?
O5W H5WA . 0.8500 ?
O5W H5WB . 0.8500 ?
O4W H4WA . 0.8604 ?
O4W H4WB . 0.8605 ?
O2W H2WA . 0.8498 ?
O2W H2WB . 0.8632 ?
O3W H3WA . 0.8501 ?
O3W H3WB . 0.8501 ?

loop_
_geom_hbond_atom_site_label_D
_geom_hbond_atom_site_label_H
_geom_hbond_atom_site_label_A
_geom_hbond_site_symmetry_A
_geom_hbond_distance_DH
_geom_hbond_distance_HA
_geom_hbond_distance_DA
_geom_hbond_angle_DHA
_geom_hbond_publ_flag
O1W H1WB O3 2_565 0.85 2.06 2.787(7) 143 yes
N4 H4 O4 2 0.98 2.08 2.961(8) 148 yes
N1 H1 Cl2 2_666 0.98 2.54 3.377(5) 143 yes
N6 H6 Cl1 2_656 0.98 2.77 3.379(5) 121 yes
N3 H3 O2W . 0.98 2.04 3.006(13) 167 yes
O1W H1WA O2W . 0.85 2.28 3.037(14) 149 yes
O2W H2WA O2 2_666 0.85 1.93 2.721(14) 154 yes

loop_
_geom_torsion_atom_site_label_1
_geom_torsion_atom_site_label_2
_geom_torsion_atom_site_label_3
_geom_torsion_atom_site_label_4
_geom_torsion_site_symmetry_1
_geom_torsion_site_symmetry_2
_geom_torsion_site_symmetry_3
_geom_torsion_site_symmetry_4
_geom_torsion
_geom_torsion_publ_flag
Cd1 O3 C16 O4 1_454 . . . -0.8(8) ?
Cd1 O3 C16 C15 1_454 . . . 177.9(5) ?
Cd1 O1 C12 O2 . . . . 0.0(8) ?
Cd1 O1 C12 C11 . . . . -178.5(6) ?
Cd1 O4 C16 O3 1_454 . . . 0.7(7) ?
Cd1 O4 C16 C15 1_454 . . . -177.9(7) ?
Cd1 O2 C12 O1 . . . . 0.0(8) ?
Cd1 O2 C12 C11 . . . . 178.5(7) ?
Cu1 N4 C5 N5 . . . . 55.3(7) ?
Cu1 N4 C4 C3 . . . . -41.9(6) ?
Cu1 N1 C8 C7 . . . . 38.4(6) ?
Cu1 N1 C1 N2 . . . . -60.1(6) ?
Cu1 N6 C6 N5 . . . . -55.0(6) ?
Cu1 N6 C7 C8 . . . . 43.3(6) ?
Cu1 N3 C2 N2 . . . . 55.6(7) ?
Cu1 N3 C3 C4 . . . . -38.4(6) ?
O3 C16 C15 C14 . . . . 4.1(11) ?
N4 C4 C3 N3 . . . . 54.4(7) ?
O1 C12 C11 C10 . . . . -19.3(12) ?
N1 C8 C7 N6 . . . . -55.6(7) ?
O4 C16 C15 C14 . . . . -177.2(7) ?
N2 C9 C10 C11 . . . . 179.9(6) ?
N5 C13 C14 C15 . . . . 173.1(7) ?
O2 C12 C11 C10 . . . . 162.1(7) ?
C8 N1 C1 N2 . . . . 178.0(5) ?
C9 N2 C2 N3 . . . . 74.3(7) ?
C9 N2 C1 N1 . . . . -71.1(7) ?
C9 C10 C11 C12 . . . . 78.6(10) ?
C6 N6 C7 C8 . . . . 171.2(5) ?
C6 N5 C5 N4 . . . . -69.7(8) ?
C6 N5 C13 C14 . . . . -131.6(7) ?
C2 N3 C3 C4 . . . . -165.0(6) ?
C2 N2 C9 C10 . . . . 152.8(6) ?
C2 N2 C1 N1 . . . . 69.9(8) ?
C1 N1 C8 C7 . . . . 163.9(5) ?
C1 N2 C9 C10 . . . . -66.4(8) ?
C1 N2 C2 N3 . . . . -66.8(8) ?
C7 N6 C6 N5 . . . . -177.3(5) ?
C5 N4 C4 C3 . . . . -169.2(6) ?
C5 N5 C6 N6 . . . . 69.0(8) ?
C5 N5 C13 C14 . . . . 81.8(8) ?
C4 N4 C5 N5 . . . . 177.9(6) ?
C13 N5 C6 N6 . . . . -77.7(7) ?
C13 N5 C5 N4 . . . . 76.8(7) ?
C13 C14 C15 C16 . . . . -177.4(7) ?
C3 N3 C2 N2 . . . . 177.4(6) ?

loop_
_twin_individual_id
_twin_individual_mass_fraction_refined
1 0.640(4)
2 0.360(4)
